data_4000817
loop_
_publ_author_name
'Johnsen, Simon'
'Peter, Sebastian C.'
'Nguyen, Sandy L.'
'Song, Jung-Hwan'
'Jin, Hosub'
'Freeman, Arthur J.'
'Kanatzidis, Mercouri G.'

_publ_section_title
;
 Tl2Hg3Q4(Q = S, Se, and Te): High-Density, Wide-Band-Gap Semiconductors
;
_journal_issue 19
_journal_name_full 'Chemistry of Materials'
_journal_page_first 4375
_journal_paper_doi 10.1021/cm2019857
_journal_volume 23
_journal_year 2011
_chemical_formula_sum 'Hg3 S4 Tl2'
_chemical_formula_weight 1138.75
_chemical_name_systematic
; 
 ? 
;
_space_group_IT_number 15
_symmetry_cell_setting monoclinic
_symmetry_space_group_name_Hall '-C 2yc'
_symmetry_space_group_name_H-M 'C 1 2/c 1'
_atom_sites_solution_primary direct
_atom_sites_solution_secondary difmap
_audit_creation_method SHELXL-97
_cell_angle_alpha 90.00
_cell_angle_beta 114.98(3)
_cell_angle_gamma 90.00
_cell_formula_units_Z 4
_cell_length_a 11.493(2)
_cell_length_b 6.6953(13)
_cell_length_c 12.937(3)
_cell_measurement_temperature 293(2)
_cell_volume 902.4(4)
_computing_structure_refinement 'SHELXL-97 (Sheldrick, 2008)'
_computing_structure_solution 'SHELXS-97 (Sheldrick, 2008)'
_diffrn_ambient_temperature 293(2)
_diffrn_measured_fraction_theta_full 0.938
_diffrn_measured_fraction_theta_max 0.938
_diffrn_radiation_monochromator graphite
_diffrn_radiation_source 'fine-focus sealed tube'
_diffrn_radiation_type MoK\a
_diffrn_radiation_wavelength 0.71073
_diffrn_reflns_av_R_equivalents 0.0733
_diffrn_reflns_av_sigmaI/netI 0.0584
_diffrn_reflns_limit_h_max 14
_diffrn_reflns_limit_h_min -15
_diffrn_reflns_limit_k_max 9
_diffrn_reflns_limit_k_min -9
_diffrn_reflns_limit_l_max 13
_diffrn_reflns_limit_l_min -17
_diffrn_reflns_number 3424
_diffrn_reflns_theta_full 29.09
_diffrn_reflns_theta_max 29.09
_diffrn_reflns_theta_min 3.47
_exptl_absorpt_coefficient_mu 87.291
_exptl_crystal_density_diffrn 8.382
_exptl_crystal_density_method 'not measured'
_exptl_crystal_F_000 1864
_refine_diff_density_max 3.429
_refine_diff_density_min -3.888
_refine_diff_density_rms 0.926
_refine_ls_extinction_coef 0.00031(6)
_refine_ls_extinction_expression Fc^*^=kFc[1+0.001xFc^2^\l^3^/sin(2\q)]^-1/4^
_refine_ls_extinction_method SHELXL
_refine_ls_goodness_of_fit_ref 1.150
_refine_ls_matrix_type full
_refine_ls_number_parameters 43
_refine_ls_number_reflns 1132
_refine_ls_number_restraints 0
_refine_ls_restrained_S_all 1.150
_refine_ls_R_factor_all 0.0667
_refine_ls_R_factor_gt 0.0463
_refine_ls_shift/su_max 0.000
_refine_ls_shift/su_mean 0.000
_refine_ls_structure_factor_coef Fsqd
_refine_ls_weighting_details 'calc w=1/[\s^2^(Fo^2^)+(0.0591P)^2^+127.0604P] where P=(Fo^2^+2Fc^2^)/3'
_refine_ls_weighting_scheme calc
_refine_ls_wR_factor_gt 0.1058
_refine_ls_wR_factor_ref 0.1351
_reflns_number_gt 917
_reflns_number_total 1132
_reflns_threshold_expression >2sigma(I)
_cod_data_source_file cm2019857_si_002.cif
_cod_data_source_block Tl2Hg3S4
_cod_depositor_comments
;
The following automatic conversions were performed:

'_symmetry_cell_setting' value 'Monoclinic' changed to 'monoclinic'
according to /home/saulius/struct/CIF-dictionaries/cif_core.dic
dictionary named 'cif_core.dic' version 2.4.1 from 2010-06-29.

Automatic conversion script
Id: cif_fix_values 1715 2011-07-08 13:25:40Z adriana 
;
_cod_original_cell_volume 902.4(3)
_cod_original_sg_symbol_H-M C2/c
_cod_database_code 4000817

loop_
_symmetry_equiv_pos_as_xyz
'x, y, z'
'-x, y, -z+1/2'
'x+1/2, y+1/2, z'
'-x+1/2, y+1/2, -z+1/2'
'-x, -y, -z'
'x, -y, z-1/2'
'-x+1/2, -y+1/2, -z'
'x+1/2, -y+1/2, z-1/2'

loop_
_atom_site_label
_atom_site_type_symbol
_atom_site_fract_x
_atom_site_fract_y
_atom_site_fract_z
_atom_site_U_iso_or_equiv
_atom_site_adp_type
_atom_site_occupancy
_atom_site_symmetry_multiplicity
_atom_site_calc_flag
_atom_site_refinement_flags
Tl Tl 0.82600(9) 0.92147(12) 0.95056(8) 0.0208(3) Uani 1 1 d .
Hg1 Hg 0.0000 0.12525(16) 0.2500 0.0202(3) Uani 1 2 d S
Hg2 Hg 0.06159(9) 0.61307(11) 0.15216(8) 0.0184(3) Uani 1 1 d .
S1 S 0.1787(6) 0.8907(7) 0.2566(5) 0.0180(11) Uani 1 1 d .
S2 S 0.0871(5) 0.3527(7) 0.4256(5) 0.0151(10) Uani 1 1 d .

loop_
_atom_site_aniso_label
_atom_site_aniso_U_11
_atom_site_aniso_U_22
_atom_site_aniso_U_33
_atom_site_aniso_U_23
_atom_site_aniso_U_13
_atom_site_aniso_U_12
Tl 0.0238(5) 0.0165(4) 0.0219(5) 0.0020(3) 0.0093(3) -0.0010(3)
Hg1 0.0277(7) 0.0114(5) 0.0240(6) 0.000 0.0132(5) 0.000
Hg2 0.0212(5) 0.0105(4) 0.0238(5) -0.0016(3) 0.0098(3) -0.0017(3)
S1 0.019(2) 0.011(2) 0.025(3) 0.0003(19) 0.010(2) -0.0002(19)
S2 0.015(2) 0.014(2) 0.023(2) -0.0019(19) 0.015(2) 0.0025(18)

loop_
_atom_type_symbol
_atom_type_description
_atom_type_scat_dispersion_real
_atom_type_scat_dispersion_imag
_atom_type_scat_source
S S 0.1246 0.1234 'International Tables Vol C Tables 4.2.6.8 and 6.1.1.4'
Hg Hg -2.3894 9.2266 'International Tables Vol C Tables 4.2.6.8 and 6.1.1.4'
Tl Tl -2.8358 9.6688 'International Tables Vol C Tables 4.2.6.8 and 6.1.1.4'

loop_
_geom_angle_atom_site_label_1
_geom_angle_atom_site_label_2
_geom_angle_atom_site_label_3
_geom_angle
_geom_angle_site_symmetry_1
_geom_angle_site_symmetry_3
S1 Tl S2 91.28(16) 5_676 8_566
S1 Tl S1 76.17(9) 5_676 8_566
S2 Tl S1 95.06(15) 8_566 8_566
S1 Tl Tl 143.83(11) 5_676 7_667
S2 Tl Tl 78.06(10) 8_566 7_667
S1 Tl Tl 70.58(12) 8_566 7_667
S1 Tl Hg2 129.61(12) 5_676 1_656
S2 Tl Hg2 138.53(11) 8_566 1_656
S1 Tl Hg2 100.78(10) 8_566 1_656
Tl Tl Hg2 71.71(3) 7_667 1_656
S1 Hg1 S1 104.3(2) 2_545 1_545
S1 Hg1 S2 109.15(18) 2_545 2
S1 Hg1 S2 113.71(19) 1_545 2
S1 Hg1 S2 113.70(19) 2_545 .
S1 Hg1 S2 109.15(18) 1_545 .
S2 Hg1 S2 107.0(2) 2 .
S2 Hg2 S1 165.2(2) 2 .
S2 Hg2 Hg2 82.05(15) 2 2
S1 Hg2 Hg2 83.65(16) . 2
S2 Hg2 Tl 85.72(14) 2 1_454
S1 Hg2 Tl 92.10(14) . 1_454
Hg2 Hg2 Tl 96.90(4) 2 1_454
Hg2 S1 Hg1 102.0(2) . 1_565
Hg2 S1 Tl 91.6(2) . 5_676
Hg1 S1 Tl 90.08(16) 1_565 5_676
Hg2 S1 Tl 85.31(15) . 8_465
Hg1 S1 Tl 125.9(2) 1_565 8_465
Tl S1 Tl 143.7(2) 5_676 8_465
Hg2 S2 Hg1 96.9(2) 2 .
Hg2 S2 Tl 97.93(17) 2 8_465
Hg1 S2 Tl 112.8(2) . 8_465

loop_
_geom_bond_atom_site_label_1
_geom_bond_atom_site_label_2
_geom_bond_distance
_geom_bond_site_symmetry_2
Tl S1 2.940(6) 5_676
Tl S2 3.030(6) 8_566
Tl S1 3.153(6) 8_566
Tl Tl 3.4422(19) 7_667
Tl Hg2 3.5259(16) 1_656
Hg1 S1 2.559(6) 2_545
Hg1 S1 2.559(6) 1_545
Hg1 S2 2.562(5) 2
Hg1 S2 2.562(5) .
Hg2 S2 2.349(5) 2
Hg2 S1 2.357(5) .
Hg2 Hg2 3.382(2) 2
Hg2 Tl 3.5259(16) 1_454
S1 Hg1 2.559(6) 1_565
S1 Tl 2.940(6) 5_676
S1 Tl 3.153(6) 8_465
S2 Hg2 2.349(5) 2
S2 Tl 3.030(6) 8_465
